data_7008117
loop_
_publ_author_name
'Kalinin, V. N.'
'Rys, E. G.'
'Tyutyunov, A. A.'
'Starikova, Z. A.'
'Korlyukov, A. A.'
'Ol'shevskaya, V. A.'
'Sung, D. D.'
'Ponomaryov, A. B.'
'Petrovskii, P. V.'
'Hey-Hawkins, E'

_publ_section_title
;
 The first carborane triflates: synthesis and reactivity of
 1-trifluoromethanesulfonylmethyl- and
 1,2-bis(trifluoromethanesulfonylmethyl)-o-carborane.
;
_journal_issue 5
_journal_name_full 'Dalton transactions (Cambridge, England : 2003)'
_journal_page_first 903
_journal_page_last 908
_journal_paper_doi 10.1039/b417199c
_journal_year 2005
_chemical_formula_sum 'C6 H14 B10 F6 O6 S2'
_chemical_formula_weight 468.39
_chemical_name_common 1,2-Bis(trifluoromethanesulfonyl)-o-carborane
_chemical_name_systematic
;
?
;
_space_group_IT_number 14
_symmetry_cell_setting monoclinic
_symmetry_space_group_name_Hall '-P 2ybc'
_symmetry_space_group_name_H-M 'P 1 21/c 1'
_atom_sites_solution_hydrogens geom
_atom_sites_solution_primary direct
_atom_sites_solution_secondary difmap
_audit_creation_method SHELXL-97
_cell_angle_alpha 90.00
_cell_angle_beta 97.37(3)
_cell_angle_gamma 90.00
_cell_formula_units_Z 4
_cell_length_a 6.8212(14)
_cell_length_b 26.485(5)
_cell_length_c 10.634(2)
_cell_measurement_reflns_used 24
_cell_measurement_temperature 153(2)
_cell_measurement_theta_max 11
_cell_measurement_theta_min 10
_cell_volume 1905.3(7)
_computing_cell_refinement 'Siemens P3/PC (Siemens, 1989)'
_computing_data_collection 'Siemens P3/PC (Siemens, 1989)'
_computing_data_reduction 'Siemens P3/PC (Siemens, 1989)'
_computing_molecular_graphics 'SHELXTL PLUS 5 (Sheldrick, 1998)'
_computing_publication_material 'SHELXTL PLUS 5 (Sheldrick, 1998)'
_computing_structure_refinement 'SHELXTL PLUS 5 (Sheldrick, 1998)'
_computing_structure_solution 'SHELXTL PLUS 5 (Sheldrick, 1998)'
_diffrn_ambient_temperature 153(2)
_diffrn_measured_fraction_theta_full 0.987
_diffrn_measured_fraction_theta_max 0.987
_diffrn_measurement_device_type 'Rebuild Syntex P2~1~/Siemens P3 four-circle diffractometer'
_diffrn_measurement_method '\q/2\q scans'
_diffrn_radiation_monochromator graphite
_diffrn_radiation_source 'fine-focus sealed tube'
_diffrn_radiation_type MoK\a
_diffrn_radiation_wavelength 0.71073
_diffrn_reflns_av_R_equivalents 0.0462
_diffrn_reflns_av_sigmaI/netI 0.0259
_diffrn_reflns_limit_h_max 8
_diffrn_reflns_limit_h_min -7
_diffrn_reflns_limit_k_max 32
_diffrn_reflns_limit_k_min -22
_diffrn_reflns_limit_l_max 13
_diffrn_reflns_limit_l_min -13
_diffrn_reflns_number 6818
_diffrn_reflns_theta_full 26.00
_diffrn_reflns_theta_max 26.00
_diffrn_reflns_theta_min 2.08
_diffrn_standards_interval_count 98
_diffrn_standards_number 2
_exptl_absorpt_coefficient_mu 0.359
_exptl_absorpt_correction_type none
_exptl_crystal_colour colorless
_exptl_crystal_density_diffrn 1.633
_exptl_crystal_density_method 'not measured'
_exptl_crystal_description needle
_exptl_crystal_F_000 936
_exptl_crystal_size_max 0.35
_exptl_crystal_size_mid 0.30
_exptl_crystal_size_min 0.30
_refine_diff_density_max 0.396
_refine_diff_density_min -0.428
_refine_diff_density_rms 0.059
_refine_ls_extinction_method none
_refine_ls_goodness_of_fit_ref 1.050
_refine_ls_hydrogen_treatment refall
_refine_ls_matrix_type full
_refine_ls_number_parameters 327
_refine_ls_number_reflns 3709
_refine_ls_number_restraints 0
_refine_ls_restrained_S_all 1.050
_refine_ls_R_factor_all 0.0455
_refine_ls_R_factor_gt 0.0408
_refine_ls_shift/su_max 0.001
_refine_ls_shift/su_mean 0.000
_refine_ls_structure_factor_coef Fsqd
_refine_ls_weighting_details 'calc w=1/[\s^2^(Fo^2^)+(0.0733P)^2^+0.8047P] where P=(Fo^2^+2Fc^2^)/3'
_refine_ls_weighting_scheme calc
_refine_ls_wR_factor_gt 0.1134
_refine_ls_wR_factor_ref 0.1158
_reflns_number_gt 3290
_reflns_number_total 3709
_reflns_threshold_expression I>2\s(I)
_cod_data_source_file b417199c.txt
_cod_data_source_block posl_2
_cod_depositor_comments
;
The following automatic conversions were performed:
'_symmetry_cell_setting' value 'Monoclinic' changed to 'monoclinic'
according to '/home/saulius/struct/CIF-dictionaries/cif_core.dic'
dictionary named 'cif_core.dic' version 2.4.1 from 2010-06-29.

Automatic conversion script
Id: cif_fix_enum 1527 2010-12-29 10:47:43Z saulius 
;
_cod_original_cell_volume 1905.2(7)
_cod_original_sg_symbol_H-M 'P 21/c'
_cod_database_code 7008117

loop_
_symmetry_equiv_pos_as_xyz
'x, y, z'
'-x, y+1/2, -z+1/2'
'-x, -y, -z'
'x, -y-1/2, z-1/2'

loop_
_atom_site_label
_atom_site_type_symbol
_atom_site_fract_x
_atom_site_fract_y
_atom_site_fract_z
_atom_site_U_iso_or_equiv
_atom_site_adp_type
_atom_site_occupancy
_atom_site_symmetry_multiplicity
_atom_site_calc_flag
_atom_site_refinement_flags
_atom_site_disorder_assembly
_atom_site_disorder_group
S1 S 0.28682(7) 0.37187(2) 0.64782(5) 0.03132(16) Uani 1 1 d . . .
S2 S 0.28870(7) 0.498245(15) 0.32344(4) 0.02340(14) Uani 1 1 d . . .
F1 F 0.3456(3) 0.38667(8) 0.89022(14) 0.0709(6) Uani 1 1 d . . .
F2 F 0.0621(2) 0.35452(8) 0.82096(14) 0.0610(5) Uani 1 1 d . . .
F3 F 0.3239(3) 0.30876(7) 0.83613(16) 0.0688(5) Uani 1 1 d . . .
F4 F 0.3029(3) 0.49340(8) 0.08029(14) 0.0677(5) Uani 1 1 d . . .
F5 F 0.0288(2) 0.52116(6) 0.13140(13) 0.0518(4) Uani 1 1 d . . .
F6 F 0.2861(3) 0.56845(6) 0.15580(16) 0.0649(5) Uani 1 1 d . . .
O1 O 0.1413(2) 0.33434(5) 0.57213(13) 0.0318(3) Uani 1 1 d . . .
O2 O 0.2168(3) 0.42211(6) 0.63072(19) 0.0521(5) Uani 1 1 d . . .
O3 O 0.4798(2) 0.35868(9) 0.62989(16) 0.0546(5) Uani 1 1 d . . .
O4 O 0.1890(2) 0.44514(5) 0.31277(13) 0.0277(3) Uani 1 1 d . . .
O5 O 0.4948(2) 0.49070(5) 0.33892(16) 0.0384(4) Uani 1 1 d . . .
O6 O 0.1934(2) 0.53026(5) 0.40310(14) 0.0346(3) Uani 1 1 d . . .
C1 C -0.1099(3) 0.34026(6) 0.38887(16) 0.0190(3) Uani 1 1 d . . .
C2 C -0.0849(3) 0.38808(6) 0.28781(16) 0.0201(3) Uani 1 1 d . . .
C13 C -0.0643(3) 0.34814(7) 0.53017(16) 0.0225(4) Uani 1 1 d . . .
C14 C 0.2526(4) 0.35447(11) 0.8098(2) 0.0442(6) Uani 1 1 d . . .
C15 C -0.0152(3) 0.43911(7) 0.33921(18) 0.0255(4) Uani 1 1 d . . .
C16 C 0.2225(3) 0.52146(9) 0.1617(2) 0.0387(5) Uani 1 1 d . . .
B3 B 0.0801(3) 0.33851(7) 0.29645(19) 0.0215(4) Uani 1 1 d . . .
B4 B -0.0633(3) 0.28402(7) 0.32209(19) 0.0242(4) Uani 1 1 d . . .
B5 B -0.3102(3) 0.30393(8) 0.33416(19) 0.0239(4) Uani 1 1 d . . .
B6 B -0.3189(3) 0.37087(7) 0.31739(19) 0.0225(4) Uani 1 1 d . . .
B7 B -0.0199(3) 0.36583(8) 0.14860(19) 0.0241(4) Uani 1 1 d . . .
B8 B -0.0082(3) 0.29906(8) 0.1675(2) 0.0255(4) Uani 1 1 d . . .
B9 B -0.2505(3) 0.27771(9) 0.1901(2) 0.0285(4) Uani 1 1 d . . .
B10 B -0.4100(3) 0.33141(9) 0.1878(2) 0.0271(4) Uani 1 1 d . . .
B11 B -0.2671(3) 0.38529(8) 0.16117(19) 0.0258(4) Uani 1 1 d . . .
B12 B -0.2237(3) 0.32805(9) 0.0833(2) 0.0277(4) Uani 1 1 d . . .
H3 H 0.232(3) 0.3455(8) 0.344(2) 0.024(5) Uiso 1 1 d . . .
H4 H 0.010(3) 0.2546(9) 0.388(2) 0.032(6) Uiso 1 1 d . . .
H5 H -0.384(3) 0.2877(9) 0.410(2) 0.034(6) Uiso 1 1 d . . .
H6 H -0.392(3) 0.3954(8) 0.375(2) 0.026(5) Uiso 1 1 d . . .
H7 H 0.078(4) 0.3879(9) 0.102(2) 0.038(6) Uiso 1 1 d . . .
H8 H 0.092(3) 0.2777(9) 0.123(2) 0.035(6) Uiso 1 1 d . . .
H9 H -0.302(4) 0.2403(10) 0.157(2) 0.041(7) Uiso 1 1 d . . .
H10 H -0.556(4) 0.3291(9) 0.160(2) 0.037(6) Uiso 1 1 d . . .
H11 H -0.313(4) 0.4189(10) 0.123(3) 0.043(7) Uiso 1 1 d . . .
H12 H -0.267(4) 0.3241(9) -0.022(2) 0.035(6) Uiso 1 1 d . . .
H13A H -0.133(3) 0.3250(9) 0.570(2) 0.024(5) Uiso 1 1 d . . .
H13B H -0.089(4) 0.3806(10) 0.554(2) 0.036(6) Uiso 1 1 d . . .
H15A H -0.017(3) 0.4409(9) 0.427(2) 0.033(6) Uiso 1 1 d . . .
H15B H -0.097(3) 0.4648(8) 0.294(2) 0.021(5) Uiso 1 1 d . . .

loop_
_atom_site_aniso_label
_atom_site_aniso_U_11
_atom_site_aniso_U_22
_atom_site_aniso_U_33
_atom_site_aniso_U_23
_atom_site_aniso_U_13
_atom_site_aniso_U_12
S1 0.0266(3) 0.0404(3) 0.0256(3) 0.00239(19) -0.00180(19) -0.00561(19)
S2 0.0307(3) 0.0155(2) 0.0225(2) -0.00156(15) -0.00196(17) -0.00293(16)
F1 0.0665(11) 0.1093(15) 0.0344(8) -0.0245(8) -0.0032(7) -0.0344(10)
F2 0.0429(8) 0.1063(14) 0.0353(8) -0.0071(8) 0.0107(6) -0.0197(8)
F3 0.0718(11) 0.0729(11) 0.0553(10) 0.0314(9) -0.0164(8) -0.0095(9)
F4 0.0791(12) 0.0964(14) 0.0308(7) -0.0092(8) 0.0194(7) -0.0089(10)
F5 0.0498(8) 0.0650(9) 0.0356(7) 0.0159(6) -0.0140(6) -0.0085(7)
F6 0.0828(12) 0.0510(9) 0.0570(9) 0.0295(7) -0.0066(8) -0.0285(8)
O1 0.0359(8) 0.0285(7) 0.0277(7) -0.0041(5) -0.0085(6) 0.0058(6)
O2 0.0522(10) 0.0305(8) 0.0670(12) 0.0057(8) -0.0172(8) -0.0128(7)
O3 0.0299(9) 0.0948(15) 0.0385(9) -0.0016(9) 0.0021(7) 0.0005(9)
O4 0.0318(7) 0.0155(6) 0.0362(7) -0.0037(5) 0.0065(6) -0.0036(5)
O5 0.0307(8) 0.0262(7) 0.0560(9) -0.0027(6) -0.0032(7) -0.0041(6)
O6 0.0500(9) 0.0223(7) 0.0316(7) -0.0082(5) 0.0062(6) -0.0014(6)
C1 0.0231(8) 0.0141(7) 0.0195(8) -0.0001(6) 0.0009(6) -0.0004(6)
C2 0.0249(8) 0.0167(8) 0.0191(8) 0.0013(6) 0.0038(6) 0.0015(6)
C13 0.0267(9) 0.0210(8) 0.0192(8) -0.0004(6) 0.0013(7) -0.0019(7)
C14 0.0379(12) 0.0678(16) 0.0252(10) -0.0037(10) -0.0023(9) -0.0172(11)
C15 0.0327(10) 0.0176(8) 0.0275(9) -0.0010(7) 0.0087(7) -0.0015(7)
C16 0.0461(12) 0.0416(12) 0.0274(10) 0.0064(9) 0.0011(9) -0.0127(10)
B3 0.0223(9) 0.0185(9) 0.0232(9) -0.0031(7) 0.0013(7) 0.0003(7)
B4 0.0289(10) 0.0165(9) 0.0266(10) -0.0044(7) 0.0012(8) 0.0010(8)
B5 0.0256(10) 0.0212(9) 0.0240(9) -0.0034(7) 0.0001(7) -0.0045(8)
B6 0.0225(9) 0.0229(9) 0.0219(9) 0.0004(7) 0.0022(7) 0.0028(7)
B7 0.0276(10) 0.0265(10) 0.0182(9) -0.0021(7) 0.0033(7) 0.0001(8)
B8 0.0264(10) 0.0249(10) 0.0250(10) -0.0089(8) 0.0030(8) -0.0011(8)
B9 0.0294(10) 0.0287(11) 0.0266(10) -0.0100(8) 0.0004(8) -0.0053(8)
B10 0.0218(10) 0.0365(11) 0.0223(9) -0.0027(8) -0.0004(7) -0.0015(8)
B11 0.0270(10) 0.0305(11) 0.0189(9) 0.0031(8) -0.0002(8) 0.0046(8)
B12 0.0258(10) 0.0360(11) 0.0203(9) -0.0057(8) -0.0004(7) -0.0023(9)

loop_
_atom_type_symbol
_atom_type_description
_atom_type_scat_dispersion_real
_atom_type_scat_dispersion_imag
_atom_type_scat_source
C C 0.0033 0.0016 'International Tables Vol C Tables 4.2.6.8 and 6.1.1.4'
H H 0.0000 0.0000 'International Tables Vol C Tables 4.2.6.8 and 6.1.1.4'
B B 0.0013 0.0007 'International Tables Vol C Tables 4.2.6.8 and 6.1.1.4'
O O 0.0106 0.0060 'International Tables Vol C Tables 4.2.6.8 and 6.1.1.4'
F F 0.0171 0.0103 'International Tables Vol C Tables 4.2.6.8 and 6.1.1.4'
S S 0.1246 0.1234 'International Tables Vol C Tables 4.2.6.8 and 6.1.1.4'

loop_
_geom_angle_atom_site_label_1
_geom_angle_atom_site_label_2
_geom_angle_atom_site_label_3
_geom_angle
_geom_angle_site_symmetry_1
_geom_angle_site_symmetry_3
_geom_angle_publ_flag
O3 S1 O2 121.64(13) . . ?
O3 S1 O1 108.64(11) . . ?
O2 S1 O1 110.57(9) . . ?
O3 S1 C14 107.57(12) . . ?
O2 S1 C14 106.02(13) . . ?
O1 S1 C14 100.17(10) . . ?
O5 S2 O6 122.92(10) . . ?
O5 S2 O4 107.45(8) . . ?
O6 S2 O4 110.76(8) . . ?
O5 S2 C16 106.25(11) . . ?
O6 S2 C16 106.56(10) . . ?
O4 S2 C16 100.49(9) . . ?
C13 O1 S1 121.46(12) . . ?
C15 O4 S2 120.05(11) . . ?
C13 C1 C2 120.44(13) . . ?
C13 C1 B4 120.79(14) . . ?
C2 C1 B4 110.69(13) . . ?
C13 C1 B5 118.02(15) . . ?
C2 C1 B5 110.36(13) . . ?
B4 C1 B5 63.17(11) . . ?
C13 C1 B3 119.80(14) . . ?
C2 C1 B3 60.76(10) . . ?
B4 C1 B3 62.82(11) . . ?
B5 C1 B3 114.64(13) . . ?
C13 C1 B6 115.20(14) . . ?
C2 C1 B6 60.80(10) . . ?
B4 C1 B6 114.56(13) . . ?
B5 C1 B6 62.40(11) . . ?
B3 C1 B6 113.56(13) . . ?
C15 C2 C1 119.65(14) . . ?
C15 C2 B7 121.24(15) . . ?
C1 C2 B7 110.69(13) . . ?
C15 C2 B11 119.06(15) . . ?
C1 C2 B11 110.27(13) . . ?
B7 C2 B11 62.96(12) . . ?
C15 C2 B3 119.26(15) . . ?
C1 C2 B3 60.80(10) . . ?
B7 C2 B3 62.75(11) . . ?
B11 C2 B3 114.32(13) . . ?
C15 C2 B6 115.16(14) . . ?
C1 C2 B6 60.90(10) . . ?
B7 C2 B6 114.60(14) . . ?
B11 C2 B6 62.45(12) . . ?
B3 C2 B6 113.68(13) . . ?
O1 C13 C1 109.64(15) . . ?
F1 C14 F2 109.9(2) . . ?
F1 C14 F3 108.9(2) . . ?
F2 C14 F3 108.8(2) . . ?
F1 C14 S1 109.92(17) . . ?
F2 C14 S1 109.30(16) . . ?
F3 C14 S1 110.04(18) . . ?
O4 C15 C2 106.90(14) . . ?
F4 C16 F5 109.02(19) . . ?
F4 C16 F6 109.5(2) . . ?
F5 C16 F6 108.6(2) . . ?
F4 C16 S2 110.87(17) . . ?
F5 C16 S2 110.25(14) . . ?
F6 C16 S2 108.55(15) . . ?
C2 B3 C1 58.44(10) . . ?
C2 B3 B8 104.69(14) . . ?
C1 B3 B8 104.57(13) . . ?
C2 B3 B4 104.90(14) . . ?
C1 B3 B4 57.84(10) . . ?
B8 B3 B4 60.08(11) . . ?
C2 B3 B7 58.07(10) . . ?
C1 B3 B7 105.10(14) . . ?
B8 B3 B7 60.17(12) . . ?
B4 B3 B7 107.90(14) . . ?
C1 B4 B8 105.27(14) . . ?
C1 B4 B9 104.96(14) . . ?
B8 B4 B9 60.49(12) . . ?
C1 B4 B3 59.34(11) . . ?
B8 B4 B3 59.49(11) . . ?
B9 B4 B3 107.91(15) . . ?
C1 B4 B5 58.78(11) . . ?
B8 B4 B5 108.28(15) . . ?
B9 B4 B5 59.75(12) . . ?
B3 B4 B5 108.24(14) . . ?
C1 B5 B10 105.51(14) . . ?
C1 B5 B9 104.57(14) . . ?
B10 B5 B9 60.54(12) . . ?
C1 B5 B6 59.30(10) . . ?
B10 B5 B6 59.97(12) . . ?
B9 B5 B6 108.12(15) . . ?
C1 B5 B4 58.05(10) . . ?
B10 B5 B4 108.52(14) . . ?
B9 B5 B4 59.98(12) . . ?
B6 B5 B4 107.83(14) . . ?
C2 B6 C1 58.30(10) . . ?
C2 B6 B10 104.68(14) . . ?
C1 B6 B10 104.58(14) . . ?
C2 B6 B5 105.13(13) . . ?
C1 B6 B5 58.30(10) . . ?
B10 B6 B5 59.75(12) . . ?
C2 B6 B11 58.37(11) . . ?
C1 B6 B11 105.01(14) . . ?
B10 B6 B11 59.67(12) . . ?
B5 B6 B11 107.34(14) . . ?
C2 B7 B12 104.86(14) . . ?
C2 B7 B8 104.97(14) . . ?
B12 B7 B8 60.48(12) . . ?
C2 B7 B11 58.76(11) . . ?
B12 B7 B11 59.57(12) . . ?
B8 B7 B11 107.91(15) . . ?
C2 B7 B3 59.18(11) . . ?
B12 B7 B3 107.88(15) . . ?
B8 B7 B3 59.42(11) . . ?
B11 B7 B3 108.02(14) . . ?
B3 B8 B4 60.43(11) . . ?
B3 B8 B7 60.42(11) . . ?
B4 B8 B7 108.38(13) . . ?
B3 B8 B9 108.13(14) . . ?
B4 B8 B9 59.83(12) . . ?
B7 B8 B9 107.44(15) . . ?
B3 B8 B12 108.10(14) . . ?
B4 B8 B12 107.52(15) . . ?
B7 B8 B12 59.75(12) . . ?
B9 B8 B12 59.39(12) . . ?
B5 B9 B12 108.19(15) . . ?
B5 B9 B4 60.27(12) . . ?
B12 B9 B4 108.15(15) . . ?
B5 B9 B10 59.64(12) . . ?
B12 B9 B10 60.46(12) . . ?
B4 B9 B10 108.04(14) . . ?
B5 B9 B8 108.04(14) . . ?
B12 B9 B8 60.33(12) . . ?
B4 B9 B8 59.68(12) . . ?
B10 B9 B8 108.49(15) . . ?
B11 B10 B5 108.29(14) . . ?
B11 B10 B6 60.35(12) . . ?
B5 B10 B6 60.28(11) . . ?
B11 B10 B9 107.23(15) . . ?
B5 B10 B9 59.83(12) . . ?
B6 B10 B9 107.79(14) . . ?
B11 B10 B12 59.53(12) . . ?
B5 B10 B12 107.50(15) . . ?
B6 B10 B12 107.73(14) . . ?
B9 B10 B12 59.41(12) . . ?
C2 B11 B12 104.89(14) . . ?
C2 B11 B10 105.53(14) . . ?
B12 B11 B10 60.90(13) . . ?
C2 B11 B6 59.18(11) . . ?
B12 B11 B6 108.51(15) . . ?
B10 B11 B6 59.97(12) . . ?
C2 B11 B7 58.28(11) . . ?
B12 B11 B7 60.10(12) . . ?
B10 B11 B7 108.92(15) . . ?
B6 B11 B7 108.07(14) . . ?
B11 B12 B9 107.83(15) . . ?
B11 B12 B7 60.33(12) . . ?
B9 B12 B7 108.16(14) . . ?
B11 B12 B8 107.95(14) . . ?
B9 B12 B8 60.28(12) . . ?
B7 B12 B8 59.77(12) . . ?
B11 B12 B10 59.57(12) . . ?
B9 B12 B10 60.12(12) . . ?
B7 B12 B10 108.05(14) . . ?
B8 B12 B10 108.18(15) . . ?

loop_
_geom_bond_atom_site_label_1
_geom_bond_atom_site_label_2
_geom_bond_distance
_geom_bond_site_symmetry_2
_geom_bond_publ_flag
S1 O3 1.3986(18) . ?
S1 O2 1.4176(18) . ?
S1 O1 1.5546(14) . ?
S1 C14 1.827(2) . ?
S2 O5 1.4089(16) . ?
S2 O6 1.4142(15) . ?
S2 O4 1.5601(13) . ?
S2 C16 1.828(2) . ?
F1 C14 1.312(3) . ?
F2 C14 1.320(3) . ?
F3 C14 1.321(3) . ?
F4 C16 1.313(3) . ?
F5 C16 1.320(3) . ?
F6 C16 1.322(3) . ?
O1 C13 1.463(2) . ?
O4 C15 1.465(2) . ?
C1 C13 1.509(2) . ?
C1 C2 1.684(2) . ?
C1 B4 1.698(2) . ?
C1 B5 1.711(2) . ?
C1 B3 1.725(3) . ?
C1 B6 1.729(3) . ?
C2 C15 1.511(2) . ?
C2 B7 1.704(3) . ?
C2 B11 1.713(3) . ?
C2 B3 1.724(2) . ?
C2 B6 1.727(3) . ?
B3 B8 1.767(3) . ?
B3 B4 1.784(3) . ?
B3 B7 1.785(3) . ?
B4 B8 1.778(3) . ?
B4 B9 1.780(3) . ?
B4 B5 1.785(3) . ?
B5 B10 1.773(3) . ?
B5 B9 1.776(3) . ?
B5 B6 1.782(3) . ?
B6 B10 1.777(3) . ?
B6 B11 1.784(3) . ?
B7 B12 1.780(3) . ?
B7 B8 1.781(3) . ?
B7 B11 1.784(3) . ?
B8 B9 1.792(3) . ?
B8 B12 1.793(3) . ?
B9 B12 1.776(3) . ?
B9 B10 1.789(3) . ?
B10 B11 1.771(3) . ?
B10 B12 1.795(3) . ?
B11 B12 1.771(3) . ?

loop_
_geom_torsion_atom_site_label_1
_geom_torsion_atom_site_label_2
_geom_torsion_atom_site_label_3
_geom_torsion_atom_site_label_4
_geom_torsion
_geom_torsion_site_symmetry_1
_geom_torsion_site_symmetry_2
_geom_torsion_site_symmetry_3
_geom_torsion_site_symmetry_4
_geom_torsion_publ_flag
O3 S1 O1 C13 -155.70(15) . . . . ?
O2 S1 O1 C13 -19.81(18) . . . . ?
C14 S1 O1 C13 91.71(16) . . . . ?
O5 S2 O4 C15 159.11(14) . . . . ?
O6 S2 O4 C15 22.35(16) . . . . ?
C16 S2 O4 C15 -90.00(15) . . . . ?
C13 C1 C2 C15 0.3(2) . . . . ?
B4 C1 C2 C15 -148.60(15) . . . . ?
B5 C1 C2 C15 143.39(15) . . . . ?
B3 C1 C2 C15 -109.04(17) . . . . ?
B6 C1 C2 C15 104.06(17) . . . . ?
C13 C1 C2 B7 148.86(16) . . . . ?
B4 C1 C2 B7 -0.07(19) . . . . ?
B5 C1 C2 B7 -68.08(17) . . . . ?
B3 C1 C2 B7 39.49(13) . . . . ?
B6 C1 C2 B7 -107.41(15) . . . . ?
C13 C1 C2 B11 -143.39(16) . . . . ?
B4 C1 C2 B11 67.68(17) . . . . ?
B5 C1 C2 B11 -0.33(18) . . . . ?
B3 C1 C2 B11 107.24(15) . . . . ?
B6 C1 C2 B11 -39.65(13) . . . . ?
C13 C1 C2 B3 109.37(17) . . . . ?
B4 C1 C2 B3 -39.56(13) . . . . ?
B5 C1 C2 B3 -107.57(14) . . . . ?
B6 C1 C2 B3 -146.90(13) . . . . ?
C13 C1 C2 B6 -103.73(17) . . . . ?
B4 C1 C2 B6 107.34(15) . . . . ?
B5 C1 C2 B6 39.33(13) . . . . ?
B3 C1 C2 B6 146.90(13) . . . . ?
S1 O1 C13 C1 125.34(14) . . . . ?
C2 C1 C13 O1 -92.87(18) . . . . ?
B4 C1 C13 O1 52.9(2) . . . . ?
B5 C1 C13 O1 126.79(16) . . . . ?
B3 C1 C13 O1 -21.3(2) . . . . ?
B6 C1 C13 O1 -162.45(14) . . . . ?
O3 S1 C14 F1 74.7(2) . . . . ?
O2 S1 C14 F1 -56.9(2) . . . . ?
O1 S1 C14 F1 -171.91(18) . . . . ?
O3 S1 C14 F2 -164.62(18) . . . . ?
O2 S1 C14 F2 63.8(2) . . . . ?
O1 S1 C14 F2 -51.2(2) . . . . ?
O3 S1 C14 F3 -45.2(2) . . . . ?
O2 S1 C14 F3 -176.79(16) . . . . ?
O1 S1 C14 F3 68.19(17) . . . . ?
S2 O4 C15 C2 165.22(12) . . . . ?
C1 C2 C15 O4 106.59(17) . . . . ?
B7 C2 C15 O4 -38.6(2) . . . . ?
B11 C2 C15 O4 -112.83(17) . . . . ?
B3 C2 C15 O4 35.5(2) . . . . ?
B6 C2 C15 O4 176.04(13) . . . . ?
O5 S2 C16 F4 48.19(18) . . . . ?
O6 S2 C16 F4 -179.17(15) . . . . ?
O4 S2 C16 F4 -63.63(17) . . . . ?
O5 S2 C16 F5 169.01(16) . . . . ?
O6 S2 C16 F5 -58.35(18) . . . . ?
O4 S2 C16 F5 57.19(18) . . . . ?
O5 S2 C16 F6 -72.18(19) . . . . ?
O6 S2 C16 F6 60.45(19) . . . . ?
O4 S2 C16 F6 176.00(17) . . . . ?
C15 C2 B3 C1 109.67(16) . . . . ?
B7 C2 B3 C1 -137.99(14) . . . . ?
B11 C2 B3 C1 -100.55(15) . . . . ?
B6 C2 B3 C1 -31.40(13) . . . . ?
C15 C2 B3 B8 -152.04(15) . . . . ?
C1 C2 B3 B8 98.29(14) . . . . ?
B7 C2 B3 B8 -39.70(13) . . . . ?
B11 C2 B3 B8 -2.26(19) . . . . ?
B6 C2 B3 B8 66.89(17) . . . . ?
C15 C2 B3 B4 145.59(15) . . . . ?
C1 C2 B3 B4 35.93(12) . . . . ?
B7 C2 B3 B4 -102.06(15) . . . . ?
B11 C2 B3 B4 -64.62(17) . . . . ?
B6 C2 B3 B4 4.53(18) . . . . ?
C15 C2 B3 B7 -112.34(17) . . . . ?
C1 C2 B3 B7 137.99(14) . . . . ?
B11 C2 B3 B7 37.44(14) . . . . ?
B6 C2 B3 B7 106.59(15) . . . . ?
C13 C1 B3 C2 -110.39(16) . . . . ?
B4 C1 B3 C2 137.95(14) . . . . ?
B5 C1 B3 C2 100.48(15) . . . . ?
B6 C1 B3 C2 31.34(13) . . . . ?
C13 C1 B3 B8 151.11(15) . . . . ?
C2 C1 B3 B8 -98.50(14) . . . . ?
B4 C1 B3 B8 39.45(13) . . . . ?
B5 C1 B3 B8 1.98(18) . . . . ?
B6 C1 B3 B8 -67.16(17) . . . . ?
C13 C1 B3 B4 111.66(17) . . . . ?
C2 C1 B3 B4 -137.95(14) . . . . ?
B5 C1 B3 B4 -37.47(14) . . . . ?
B6 C1 B3 B4 -106.61(15) . . . . ?
C13 C1 B3 B7 -146.43(15) . . . . ?
C2 C1 B3 B7 -36.04(12) . . . . ?
B4 C1 B3 B7 101.91(14) . . . . ?
B5 C1 B3 B7 64.45(17) . . . . ?
B6 C1 B3 B7 -4.70(17) . . . . ?
C13 C1 B4 B8 -149.46(16) . . . . ?
C2 C1 B4 B8 -0.65(18) . . . . ?
B5 C1 B4 B8 102.40(15) . . . . ?
B3 C1 B4 B8 -39.32(13) . . . . ?
B6 C1 B4 B8 65.72(18) . . . . ?
C13 C1 B4 B9 147.65(16) . . . . ?
C2 C1 B4 B9 -63.55(17) . . . . ?
B5 C1 B4 B9 39.50(14) . . . . ?
B3 C1 B4 B9 -102.21(15) . . . . ?
B6 C1 B4 B9 2.82(19) . . . . ?
C13 C1 B4 B3 -110.14(18) . . . . ?
C2 C1 B4 B3 38.66(13) . . . . ?
B5 C1 B4 B3 141.71(14) . . . . ?
B6 C1 B4 B3 105.03(15) . . . . ?
C13 C1 B4 B5 108.15(18) . . . . ?
C2 C1 B4 B5 -103.05(15) . . . . ?
B3 C1 B4 B5 -141.71(14) . . . . ?
B6 C1 B4 B5 -36.68(14) . . . . ?
C2 B3 B4 C1 -36.20(12) . . . . ?
B8 B3 B4 C1 -134.81(14) . . . . ?
B7 B3 B4 C1 -96.91(14) . . . . ?
C2 B3 B4 B8 98.61(14) . . . . ?
C1 B3 B4 B8 134.81(14) . . . . ?
B7 B3 B4 B8 37.90(13) . . . . ?
C2 B3 B4 B9 60.91(17) . . . . ?
C1 B3 B4 B9 97.11(15) . . . . ?
B8 B3 B4 B9 -37.70(14) . . . . ?
B7 B3 B4 B9 0.20(19) . . . . ?
C2 B3 B4 B5 -2.29(17) . . . . ?
C1 B3 B4 B5 33.91(12) . . . . ?
B8 B3 B4 B5 -100.90(16) . . . . ?
B7 B3 B4 B5 -63.00(17) . . . . ?
C13 C1 B5 B10 145.18(15) . . . . ?
C2 C1 B5 B10 1.12(17) . . . . ?
B4 C1 B5 B10 -102.44(15) . . . . ?
B3 C1 B5 B10 -65.11(17) . . . . ?
B6 C1 B5 B10 39.75(13) . . . . ?
C13 C1 B5 B9 -151.90(15) . . . . ?
C2 C1 B5 B9 64.04(16) . . . . ?
B4 C1 B5 B9 -39.52(14) . . . . ?
B3 C1 B5 B9 -2.20(19) . . . . ?
B6 C1 B5 B9 102.67(15) . . . . ?
C13 C1 B5 B6 105.43(16) . . . . ?
C2 C1 B5 B6 -38.63(13) . . . . ?
B4 C1 B5 B6 -142.19(14) . . . . ?
B3 C1 B5 B6 -104.86(15) . . . . ?
C13 C1 B5 B4 -112.38(16) . . . . ?
C2 C1 B5 B4 103.56(14) . . . . ?
B3 C1 B5 B4 37.33(14) . . . . ?
B6 C1 B5 B4 142.19(14) . . . . ?
B8 B4 B5 C1 -97.13(15) . . . . ?
B9 B4 B5 C1 -134.65(15) . . . . ?
B3 B4 B5 C1 -34.14(12) . . . . ?
C1 B4 B5 B10 97.09(15) . . . . ?
B8 B4 B5 B10 -0.03(18) . . . . ?
B9 B4 B5 B10 -37.56(14) . . . . ?
B3 B4 B5 B10 62.96(17) . . . . ?
C1 B4 B5 B9 134.65(15) . . . . ?
B8 B4 B5 B9 37.53(14) . . . . ?
B3 B4 B5 B9 100.52(16) . . . . ?
C1 B4 B5 B6 33.62(13) . . . . ?
B8 B4 B5 B6 -63.50(17) . . . . ?
B9 B4 B5 B6 -101.03(16) . . . . ?
B3 B4 B5 B6 -0.51(18) . . . . ?
C15 C2 B6 C1 -111.35(16) . . . . ?
B7 C2 B6 C1 100.94(15) . . . . ?
B11 C2 B6 C1 137.53(14) . . . . ?
B3 C2 B6 C1 31.37(13) . . . . ?
C15 C2 B6 B10 150.36(15) . . . . ?
C1 C2 B6 B10 -98.28(14) . . . . ?
B7 C2 B6 B10 2.66(18) . . . . ?
B11 C2 B6 B10 39.25(13) . . . . ?
B3 C2 B6 B10 -66.91(17) . . . . ?
C15 C2 B6 B5 -147.58(15) . . . . ?
C1 C2 B6 B5 -36.22(12) . . . . ?
B7 C2 B6 B5 64.72(17) . . . . ?
B11 C2 B6 B5 101.31(15) . . . . ?
B3 C2 B6 B5 -4.85(18) . . . . ?
C15 C2 B6 B11 111.11(16) . . . . ?
C1 C2 B6 B11 -137.53(14) . . . . ?
B7 C2 B6 B11 -36.60(14) . . . . ?
B3 C2 B6 B11 -106.16(15) . . . . ?
C13 C1 B6 C2 112.23(15) . . . . ?
B4 C1 B6 C2 -100.92(15) . . . . ?
B5 C1 B6 C2 -137.90(14) . . . . ?
B3 C1 B6 C2 -31.32(13) . . . . ?
C13 C1 B6 B10 -149.30(15) . . . . ?
C2 C1 B6 B10 98.46(14) . . . . ?
B4 C1 B6 B10 -2.46(19) . . . . ?
B5 C1 B6 B10 -39.44(13) . . . . ?
B3 C1 B6 B10 67.14(17) . . . . ?
C13 C1 B6 B5 -109.87(16) . . . . ?
C2 C1 B6 B5 137.90(14) . . . . ?
B4 C1 B6 B5 36.97(14) . . . . ?
B3 C1 B6 B5 106.57(15) . . . . ?
C13 C1 B6 B11 148.76(15) . . . . ?
C2 C1 B6 B11 36.52(12) . . . . ?
B4 C1 B6 B11 -64.40(17) . . . . ?
B5 C1 B6 B11 -101.37(15) . . . . ?
B3 C1 B6 B11 5.20(18) . . . . ?
C1 B5 B6 C2 36.22(12) . . . . ?
B10 B5 B6 C2 -98.41(15) . . . . ?
B9 B5 B6 C2 -60.30(17) . . . . ?
B4 B5 B6 C2 3.10(18) . . . . ?
B10 B5 B6 C1 -134.63(14) . . . . ?
B9 B5 B6 C1 -96.53(15) . . . . ?
B4 B5 B6 C1 -33.12(12) . . . . ?
C1 B5 B6 B10 134.63(14) . . . . ?
B9 B5 B6 B10 38.11(14) . . . . ?
B4 B5 B6 B10 101.51(15) . . . . ?
C1 B5 B6 B11 97.23(15) . . . . ?
B10 B5 B6 B11 -37.40(14) . . . . ?
B9 B5 B6 B11 0.71(19) . . . . ?
B4 B5 B6 B11 64.11(17) . . . . ?
C15 C2 B7 B12 -148.47(16) . . . . ?
C1 C2 B7 B12 63.58(17) . . . . ?
B11 C2 B7 B12 -39.32(14) . . . . ?
B3 C2 B7 B12 102.22(15) . . . . ?
B6 C2 B7 B12 -2.91(19) . . . . ?
C15 C2 B7 B8 148.71(16) . . . . ?
C1 C2 B7 B8 0.76(18) . . . . ?
B11 C2 B7 B8 -102.13(15) . . . . ?
B3 C2 B7 B8 39.40(13) . . . . ?
B6 C2 B7 B8 -65.73(17) . . . . ?
C15 C2 B7 B11 -109.15(18) . . . . ?
C1 C2 B7 B11 102.89(15) . . . . ?
B3 C2 B7 B11 141.54(14) . . . . ?
B6 C2 B7 B11 36.40(14) . . . . ?
C15 C2 B7 B3 109.31(18) . . . . ?
C1 C2 B7 B3 -38.64(13) . . . . ?
B11 C2 B7 B3 -141.54(14) . . . . ?
B6 C2 B7 B3 -105.13(15) . . . . ?
C1 B3 B7 C2 36.20(12) . . . . ?
B8 B3 B7 C2 134.58(15) . . . . ?
B4 B3 B7 C2 96.72(15) . . . . ?
C2 B3 B7 B12 -96.97(15) . . . . ?
C1 B3 B7 B12 -60.76(16) . . . . ?
B8 B3 B7 B12 37.61(14) . . . . ?
B4 B3 B7 B12 -0.24(18) . . . . ?
C2 B3 B7 B8 -134.58(15) . . . . ?
C1 B3 B7 B8 -98.38(14) . . . . ?
B4 B3 B7 B8 -37.86(13) . . . . ?
C2 B3 B7 B11 -34.01(13) . . . . ?
C1 B3 B7 B11 2.20(17) . . . . ?
B8 B3 B7 B11 100.57(16) . . . . ?
B4 B3 B7 B11 62.71(17) . . . . ?
C2 B3 B8 B4 -98.96(15) . . . . ?
C1 B3 B8 B4 -38.36(13) . . . . ?
B7 B3 B8 B4 -137.64(15) . . . . ?
C2 B3 B8 B7 38.68(13) . . . . ?
C1 B3 B8 B7 99.28(14) . . . . ?
B4 B3 B8 B7 137.64(15) . . . . ?
C2 B3 B8 B9 -61.50(18) . . . . ?
C1 B3 B8 B9 -0.90(18) . . . . ?
B4 B3 B8 B9 37.46(14) . . . . ?
B7 B3 B8 B9 -100.18(16) . . . . ?
C2 B3 B8 B12 1.33(18) . . . . ?
C1 B3 B8 B12 61.93(17) . . . . ?
B4 B3 B8 B12 100.29(16) . . . . ?
B7 B3 B8 B12 -37.35(14) . . . . ?
C1 B4 B8 B3 39.24(13) . . . . ?
B9 B4 B8 B3 138.04(15) . . . . ?
B5 B4 B8 B3 100.83(15) . . . . ?
C1 B4 B8 B7 1.11(19) . . . . ?
B9 B4 B8 B7 99.91(16) . . . . ?
B3 B4 B8 B7 -38.13(14) . . . . ?
B5 B4 B8 B7 62.70(17) . . . . ?
C1 B4 B8 B9 -98.80(15) . . . . ?
B3 B4 B8 B9 -138.04(15) . . . . ?
B5 B4 B8 B9 -37.21(13) . . . . ?
C1 B4 B8 B12 -62.03(17) . . . . ?
B9 B4 B8 B12 36.77(14) . . . . ?
B3 B4 B8 B12 -101.27(15) . . . . ?
B5 B4 B8 B12 -0.44(18) . . . . ?
C2 B7 B8 B3 -39.29(13) . . . . ?
B12 B7 B8 B3 -138.12(15) . . . . ?
B11 B7 B8 B3 -100.75(15) . . . . ?
C2 B7 B8 B4 -1.15(19) . . . . ?
B12 B7 B8 B4 -99.98(16) . . . . ?
B11 B7 B8 B4 -62.61(18) . . . . ?
B3 B7 B8 B4 38.14(14) . . . . ?
C2 B7 B8 B9 62.06(17) . . . . ?
B12 B7 B8 B9 -36.78(13) . . . . ?
B11 B7 B8 B9 0.60(18) . . . . ?
B3 B7 B8 B9 101.35(15) . . . . ?
C2 B7 B8 B12 98.84(15) . . . . ?
B11 B7 B8 B12 37.37(13) . . . . ?
B3 B7 B8 B12 138.12(15) . . . . ?
C1 B5 B9 B12 -62.36(17) . . . . ?
B10 B5 B9 B12 37.46(14) . . . . ?
B6 B5 B9 B12 -0.40(19) . . . . ?
B4 B5 B9 B12 -100.95(16) . . . . ?
C1 B5 B9 B4 38.59(13) . . . . ?
B10 B5 B9 B4 138.40(15) . . . . ?
B6 B5 B9 B4 100.55(15) . . . . ?
C1 B5 B9 B10 -99.82(15) . . . . ?
B6 B5 B9 B10 -37.85(14) . . . . ?
B4 B5 B9 B10 -138.40(15) . . . . ?
C1 B5 B9 B8 1.47(19) . . . . ?
B10 B5 B9 B8 101.29(17) . . . . ?
B6 B5 B9 B8 63.44(19) . . . . ?
B4 B5 B9 B8 -37.11(14) . . . . ?
C1 B4 B9 B5 -39.03(13) . . . . ?
B8 B4 B9 B5 -138.35(15) . . . . ?
B3 B4 B9 B5 -101.09(15) . . . . ?
C1 B4 B9 B12 61.99(18) . . . . ?
B8 B4 B9 B12 -37.33(14) . . . . ?
B3 B4 B9 B12 -0.08(19) . . . . ?
B5 B4 B9 B12 101.01(16) . . . . ?
C1 B4 B9 B10 -1.98(19) . . . . ?
B8 B4 B9 B10 -101.30(16) . . . . ?
B3 B4 B9 B10 -64.05(18) . . . . ?
B5 B4 B9 B10 37.04(14) . . . . ?
C1 B4 B9 B8 99.32(15) . . . . ?
B3 B4 B9 B8 37.25(13) . . . . ?
B5 B4 B9 B8 138.35(15) . . . . ?
B3 B8 B9 B5 -0.4(2) . . . . ?
B4 B8 B9 B5 37.37(14) . . . . ?
B7 B8 B9 B5 -64.15(18) . . . . ?
B12 B8 B9 B5 -101.08(16) . . . . ?
B3 B8 B9 B12 100.72(16) . . . . ?
B4 B8 B9 B12 138.45(15) . . . . ?
B7 B8 B9 B12 36.93(13) . . . . ?
B3 B8 B9 B4 -37.73(14) . . . . ?
B7 B8 B9 B4 -101.52(15) . . . . ?
B12 B8 B9 B4 -138.45(15) . . . . ?
B3 B8 B9 B10 62.79(18) . . . . ?
B4 B8 B9 B10 100.52(15) . . . . ?
B7 B8 B9 B10 -1.00(19) . . . . ?
B12 B8 B9 B10 -37.93(14) . . . . ?
C1 B5 B10 B11 -1.48(19) . . . . ?
B9 B5 B10 B11 -99.71(16) . . . . ?
B6 B5 B10 B11 37.94(14) . . . . ?
B4 B5 B10 B11 -62.40(18) . . . . ?
C1 B5 B10 B6 -39.42(13) . . . . ?
B9 B5 B10 B6 -137.65(15) . . . . ?
B4 B5 B10 B6 -100.33(15) . . . . ?
C1 B5 B10 B9 98.23(15) . . . . ?
B6 B5 B10 B9 137.65(15) . . . . ?
B4 B5 B10 B9 37.32(14) . . . . ?
C1 B5 B10 B12 61.40(18) . . . . ?
B9 B5 B10 B12 -36.83(14) . . . . ?
B6 B5 B10 B12 100.82(16) . . . . ?
B4 B5 B10 B12 0.49(19) . . . . ?
C2 B6 B10 B11 -38.62(13) . . . . ?
C1 B6 B10 B11 -99.08(15) . . . . ?
B5 B6 B10 B11 -137.81(15) . . . . ?
C2 B6 B10 B5 99.19(14) . . . . ?
C1 B6 B10 B5 38.73(12) . . . . ?
B11 B6 B10 B5 137.81(15) . . . . ?
C2 B6 B10 B9 61.48(17) . . . . ?
C1 B6 B10 B9 1.02(18) . . . . ?
B5 B6 B10 B9 -37.71(14) . . . . ?
B11 B6 B10 B9 100.10(16) . . . . ?
C2 B6 B10 B12 -1.24(18) . . . . ?
C1 B6 B10 B12 -61.69(18) . . . . ?
B5 B6 B10 B12 -100.42(16) . . . . ?
B11 B6 B10 B12 37.38(14) . . . . ?
B5 B9 B10 B11 101.53(15) . . . . ?
B12 B9 B10 B11 -36.86(13) . . . . ?
B4 B9 B10 B11 64.21(18) . . . . ?
B8 B9 B10 B11 1.01(19) . . . . ?
B12 B9 B10 B5 -138.39(15) . . . . ?
B4 B9 B10 B5 -37.32(14) . . . . ?
B8 B9 B10 B5 -100.52(15) . . . . ?
B5 B9 B10 B6 37.91(14) . . . . ?
B12 B9 B10 B6 -100.48(16) . . . . ?
B4 B9 B10 B6 0.6(2) . . . . ?
B8 B9 B10 B6 -62.61(18) . . . . ?
B5 B9 B10 B12 138.39(15) . . . . ?
B4 B9 B10 B12 101.07(16) . . . . ?
B8 B9 B10 B12 37.87(14) . . . . ?
C15 C2 B11 B12 152.06(15) . . . . ?
C1 C2 B11 B12 -63.97(17) . . . . ?
B7 C2 B11 B12 39.57(14) . . . . ?
B3 C2 B11 B12 2.21(19) . . . . ?
B6 C2 B11 B12 -102.94(16) . . . . ?
C15 C2 B11 B10 -144.58(15) . . . . ?
C1 C2 B11 B10 -0.62(18) . . . . ?
B7 C2 B11 B10 102.93(16) . . . . ?
B3 C2 B11 B10 65.57(18) . . . . ?
B6 C2 B11 B10 -39.58(13) . . . . ?
C15 C2 B11 B6 -104.99(16) . . . . ?
C1 C2 B11 B6 38.97(13) . . . . ?
B7 C2 B11 B6 142.51(14) . . . . ?
B3 C2 B11 B6 105.15(15) . . . . ?
C15 C2 B11 B7 112.49(17) . . . . ?
C1 C2 B11 B7 -103.55(14) . . . . ?
B3 C2 B11 B7 -37.36(14) . . . . ?
B6 C2 B11 B7 -142.51(14) . . . . ?
B5 B10 B11 C2 1.30(19) . . . . ?
B6 B10 B11 C2 39.20(13) . . . . ?
B9 B10 B11 C2 -61.85(17) . . . . ?
B12 B10 B11 C2 -98.66(15) . . . . ?
B5 B10 B11 B12 99.96(16) . . . . ?
B6 B10 B11 B12 137.86(15) . . . . ?
B9 B10 B11 B12 36.81(14) . . . . ?
B5 B10 B11 B6 -37.90(14) . . . . ?
B9 B10 B11 B6 -101.05(15) . . . . ?
B12 B10 B11 B6 -137.86(15) . . . . ?
B5 B10 B11 B7 62.51(18) . . . . ?
B6 B10 B11 B7 100.41(15) . . . . ?
B9 B10 B11 B7 -0.64(18) . . . . ?
B12 B10 B11 B7 -37.45(13) . . . . ?
C1 B6 B11 C2 -36.49(12) . . . . ?
B10 B6 B11 C2 -134.84(14) . . . . ?
B5 B6 B11 C2 -97.40(14) . . . . ?
C2 B6 B11 B12 96.65(15) . . . . ?
C1 B6 B11 B12 60.15(17) . . . . ?
B10 B6 B11 B12 -38.19(14) . . . . ?
B5 B6 B11 B12 -0.76(19) . . . . ?
C2 B6 B11 B10 134.84(14) . . . . ?
C1 B6 B11 B10 98.34(15) . . . . ?
B5 B6 B11 B10 37.43(14) . . . . ?
C2 B6 B11 B7 32.99(13) . . . . ?
C1 B6 B11 B7 -3.50(18) . . . . ?
B10 B6 B11 B7 -101.84(16) . . . . ?
B5 B6 B11 B7 -64.41(18) . . . . ?
B12 B7 B11 C2 134.75(15) . . . . ?
B8 B7 B11 C2 96.97(15) . . . . ?
B3 B7 B11 C2 34.18(13) . . . . ?
C2 B7 B11 B12 -134.75(15) . . . . ?
B8 B7 B11 B12 -37.77(14) . . . . ?
B3 B7 B11 B12 -100.57(15) . . . . ?
C2 B7 B11 B10 -96.95(15) . . . . ?
B12 B7 B11 B10 37.80(14) . . . . ?
B8 B7 B11 B10 0.02(18) . . . . ?
B3 B7 B11 B10 -62.77(17) . . . . ?
C2 B7 B11 B6 -33.35(13) . . . . ?
B12 B7 B11 B6 101.40(16) . . . . ?
B8 B7 B11 B6 63.63(18) . . . . ?
B3 B7 B11 B6 0.83(19) . . . . ?
C2 B11 B12 B9 62.47(18) . . . . ?
B10 B11 B12 B9 -37.26(14) . . . . ?
B6 B11 B12 B9 0.51(19) . . . . ?
B7 B11 B12 B9 101.16(16) . . . . ?
C2 B11 B12 B7 -38.69(13) . . . . ?
B10 B11 B12 B7 -138.43(15) . . . . ?
B6 B11 B12 B7 -100.65(15) . . . . ?
C2 B11 B12 B8 -1.22(19) . . . . ?
B10 B11 B12 B8 -100.95(16) . . . . ?
B6 B11 B12 B8 -63.18(18) . . . . ?
B7 B11 B12 B8 37.47(14) . . . . ?
C2 B11 B12 B10 99.74(15) . . . . ?
B6 B11 B12 B10 37.78(14) . . . . ?
B7 B11 B12 B10 138.43(15) . . . . ?
B5 B9 B12 B11 -0.07(19) . . . . ?
B4 B9 B12 B11 -63.86(18) . . . . ?
B10 B9 B12 B11 37.02(14) . . . . ?
B8 B9 B12 B11 -100.91(15) . . . . ?
B5 B9 B12 B7 63.71(18) . . . . ?
B4 B9 B12 B7 -0.1(2) . . . . ?
B10 B9 B12 B7 100.81(16) . . . . ?
B8 B9 B12 B7 -37.12(13) . . . . ?
B5 B9 B12 B8 100.84(15) . . . . ?
B4 B9 B12 B8 37.05(14) . . . . ?
B10 B9 B12 B8 137.93(14) . . . . ?
B5 B9 B12 B10 -37.09(14) . . . . ?
B4 B9 B12 B10 -100.88(15) . . . . ?
B8 B9 B12 B10 -137.93(14) . . . . ?
C2 B7 B12 B11 38.92(13) . . . . ?
B8 B7 B12 B11 137.95(15) . . . . ?
B3 B7 B12 B11 100.80(15) . . . . ?
C2 B7 B12 B9 -61.68(18) . . . . ?
B8 B7 B12 B9 37.34(14) . . . . ?
B11 B7 B12 B9 -100.60(16) . . . . ?
B3 B7 B12 B9 0.20(19) . . . . ?
C2 B7 B12 B8 -99.02(15) . . . . ?
B11 B7 B12 B8 -137.95(15) . . . . ?
B3 B7 B12 B8 -37.15(13) . . . . ?
C2 B7 B12 B10 1.93(19) . . . . ?
B8 B7 B12 B10 100.95(16) . . . . ?
B11 B7 B12 B10 -37.00(14) . . . . ?
B3 B7 B12 B10 63.80(18) . . . . ?
B3 B8 B12 B11 -0.1(2) . . . . ?
B4 B8 B12 B11 63.74(18) . . . . ?
B7 B8 B12 B11 -37.72(14) . . . . ?
B9 B8 B12 B11 100.70(16) . . . . ?
B3 B8 B12 B9 -100.78(15) . . . . ?
B4 B8 B12 B9 -36.96(13) . . . . ?
B7 B8 B12 B9 -138.42(14) . . . . ?
B3 B8 B12 B7 37.64(14) . . . . ?
B4 B8 B12 B7 101.46(15) . . . . ?
B9 B8 B12 B7 138.42(14) . . . . ?
B3 B8 B12 B10 -63.08(19) . . . . ?
B4 B8 B12 B10 0.74(19) . . . . ?
B7 B8 B12 B10 -100.72(16) . . . . ?
B9 B8 B12 B10 37.70(14) . . . . ?
B5 B10 B12 B11 -101.33(16) . . . . ?
B6 B10 B12 B11 -37.75(14) . . . . ?
B9 B10 B12 B11 -138.34(15) . . . . ?
B11 B10 B12 B9 138.34(15) . . . . ?
B5 B10 B12 B9 37.01(14) . . . . ?
B6 B10 B12 B9 100.59(16) . . . . ?
B11 B10 B12 B7 37.33(14) . . . . ?
B5 B10 B12 B7 -64.00(19) . . . . ?
B6 B10 B12 B7 -0.4(2) . . . . ?
B9 B10 B12 B7 -101.01(16) . . . . ?
B11 B10 B12 B8 100.57(15) . . . . ?
B5 B10 B12 B8 -0.76(19) . . . . ?
B6 B10 B12 B8 62.82(19) . . . . ?
B9 B10 B12 B8 -37.77(14) . . . . ?
